data_1511215
loop_
_publ_author_name
'Onoda, M.'

_publ_section_title
;
 Crystal structure and electronic state of the disordered S=1 system
 (Li(x) V(1-x)3) B O5 with x = 0.3
;
_journal_name_full 'Journal of Solid State Chemistry'
_journal_page_first 418
_journal_page_last 423
_journal_paper_doi 10.1006/jssc.1998.7965
_journal_volume 141
_journal_year 1998
_chemical_formula_sum 'B Li0.93 O5 V2.07'
_chemical_name_systematic '(Li0.31 V0.69)3 B O5'
_space_group_IT_number 55
_symmetry_space_group_name_Hall '-P 2 2ab'
_symmetry_space_group_name_H-M 'P b a m'
_cell_angle_alpha 90
_cell_angle_beta 90
_cell_angle_gamma 90
_cell_formula_units_Z 4
_cell_length_a 9.195
_cell_length_b 12.209
_cell_length_c 2.9922
_cell_volume 335.910
_citation_journal_id_ASTM JSSCBI
_cod_data_source_file boron0-1_325.cif
_cod_data_source_block B1Li0.93O5V2.07
_cod_original_cell_volume 335.9096
_cod_original_formula_sum 'B1 Li0.93 O5 V2.07'
_cod_database_code 1511215

loop_
_symmetry_equiv_pos_as_xyz
x,y,z
-x,-y,z
x+1/2,-y+1/2,-z
-x+1/2,y+1/2,-z
-x,-y,-z
x,y,-z
-x-1/2,y-1/2,z
x-1/2,-y-1/2,z

loop_
_atom_site_label
_atom_site_type_symbol
_atom_site_fract_x
_atom_site_fract_y
_atom_site_fract_z
_atom_site_occupancy
_atom_site_U_iso_or_equiv
Li4 Li+1 0 0.5 0.5 0.31 0.0
V2 V+2 0.00191 0.28162 0 0.69 0.0
Li2 Li+1 0.00191 0.28162 0 0.31 0.0
O5 O-2 0.351 0.26147 0.5 1 0.0
V1 V+2 0.24183 0.11146 0.5 0.69 0.0
V3 V+2 0 0 0 0.69 0.0
O4 O-2 0.3514 0.45679 0.5 1 0.0
O3 O-2 0.126 0.35758 0.5 1 0.0
V4 V+2 0 0.5 0.5 0.69 0.0
O1 O-2 0.1077 0.14498 0 1 0.0
Li1 Li+1 0.24183 0.11146 0.5 0.31 0.0
O2 O-2 0.3837 0.07476 0 1 0.0
Li3 Li+1 0 0 0 0.31 0.0
B1 B+3 0.2756 0.3595 0.5 1 0.0
